data_4085122
loop_
_publ_author_name
'Maity, Ayan'
'Stanek, Robert J.'
'Anderson, Bryce L.'
'Zeller, Matthias'
'Hunter, Allen D.'
'Moore, Curtis E.'
'Rheingold, Arnold L.'
'Gray, Thomas G.'

_publ_section_title
;
 Fluoride Complexes of Cyclometalated Iridium(III)
;
_journal_issue 1
_journal_name_full Organometallics
_journal_page_first 109
_journal_paper_doi 10.1021/om5009555
_journal_volume 34
_journal_year 2015
_chemical_formula_sum 'C31 H24 Cl Ir N4 S2'
_chemical_formula_weight 744.35
_chemical_name_systematic
;
 ?
;
_space_group_crystal_system monoclinic
_space_group_IT_number 14
_space_group_name_Hall '-P 2yn'
_space_group_name_H-M_alt 'P 1 21/n 1'
_symmetry_space_group_name_Hall '-P 2yn'
_symmetry_space_group_name_H-M 'P 1 21/n 1'
_atom_sites_solution_hydrogens geom
_atom_sites_solution_primary direct
_atom_sites_solution_secondary difmap
_audit_creation_method SHELXL-2013
_cell_angle_alpha 90
_cell_angle_beta 94.013(7)
_cell_angle_gamma 90
_cell_formula_units_Z 4
_cell_length_a 10.399(6)
_cell_length_b 16.928(9)
_cell_length_c 15.294(8)
_cell_measurement_reflns_used 2780
_cell_measurement_temperature 100(2)
_cell_measurement_theta_max 27.7359
_cell_measurement_theta_min 2.4063
_cell_volume 2686(3)
_computing_cell_refinement 'SAINT V8.30C (Bruker, 2013)'
_computing_data_collection 'Apex2 v2013.4-1 (Bruker, 2013)'
_computing_data_reduction 'SAINT V8.30C (Bruker, 2013)'
_computing_molecular_graphics 'Shelxtl (Bruker, 2003)'
_computing_publication_material 'Shelxtl (Bruker, 2003)'
_computing_structure_refinement
;  
SHELXL-2013 (Sheldrick, 2013), 
SHELXLE Rev645 (H\"ubschle et al., 2011)
;
_computing_structure_solution 'SHELXS-97 (Sheldrick, 2008)'
_diffrn_ambient_temperature 100(2)
_diffrn_measured_fraction_theta_full 0.989
_diffrn_measured_fraction_theta_max 0.988
_diffrn_measurement_device_type 'Bruker AXS APEXII CCD diffractometer'
_diffrn_measurement_method 'omega and phi scans'
_diffrn_radiation_monochromator graphite
_diffrn_radiation_type MoK\a
_diffrn_radiation_wavelength 0.71073
_diffrn_reflns_av_R_equivalents 0.0818
_diffrn_reflns_av_unetI/netI 0.0939
_diffrn_reflns_Laue_measured_fraction_full 0.989
_diffrn_reflns_Laue_measured_fraction_max 0.988
_diffrn_reflns_limit_h_max 12
_diffrn_reflns_limit_h_min -12
_diffrn_reflns_limit_k_max 21
_diffrn_reflns_limit_k_min 0
_diffrn_reflns_limit_l_max 19
_diffrn_reflns_limit_l_min 0
_diffrn_reflns_number 16094
_diffrn_reflns_point_group_measured_fraction_full 0.989
_diffrn_reflns_point_group_measured_fraction_max 0.988
_diffrn_reflns_theta_full 25.242
_diffrn_reflns_theta_max 26.364
_diffrn_reflns_theta_min 2.303
_diffrn_source 'fine focus sealed tube'
_exptl_absorpt_coefficient_mu 5.256
_exptl_absorpt_correction_T_max 0.746070
_exptl_absorpt_correction_T_min 0.483657
_exptl_absorpt_correction_type multi-scan
_exptl_absorpt_process_details 'TWINABS (Sheldrick, 2012)'
_exptl_crystal_colour orange
_exptl_crystal_density_diffrn 1.841
_exptl_crystal_description block
_exptl_crystal_F_000 1456
_exptl_crystal_size_max 0.150
_exptl_crystal_size_mid 0.070
_exptl_crystal_size_min 0.060
_refine_diff_density_max 7.587
_refine_diff_density_min -3.091
_refine_diff_density_rms 0.329
_refine_ls_extinction_method none
_refine_ls_goodness_of_fit_ref 1.032
_refine_ls_hydrogen_treatment constr
_refine_ls_matrix_type full
_refine_ls_number_parameters 355
_refine_ls_number_reflns 5418
_refine_ls_number_restraints 381
_refine_ls_restrained_S_all 1.001
_refine_ls_R_factor_all 0.1007
_refine_ls_R_factor_gt 0.0643
_refine_ls_shift/su_max 0.000
_refine_ls_shift/su_mean 0.000
_refine_ls_structure_factor_coef Fsqd
_refine_ls_weighting_details 'w=1/[\s^2^(Fo^2^)+(0.0692P)^2^+47.0892P] where P=(Fo^2^+2Fc^2^)/3'
_refine_ls_weighting_scheme calc
_refine_ls_wR_factor_gt 0.1436
_refine_ls_wR_factor_ref 0.1629
_reflns_Friedel_coverage 0.000
_reflns_number_gt 4113
_reflns_number_total 5418
_reflns_threshold_expression 'I > 2\s(I)'
_cod_data_source_file om5009555_si_003.cif
_cod_data_source_block 14mz026_0m
_cod_depositor_comments 'Adding full bibliography for 4085120--4085124.cif.'
_cod_original_cell_volume 2686(2)
_cod_database_code 4085122
_shelx_space_group_comment
;
The symmetry employed for this shelxl refinement is uniquely defined
by the following loop, which should always be used as a source of
symmetry information in preference to the above space-group names.
They are only intended as comments.
;
_shelx_estimated_absorpt_t_min 0.506
_shelx_estimated_absorpt_t_max 0.743
_shelxl_version_number 2013-4

loop_
_space_group_symop_operation_xyz
'x, y, z'
'-x+1/2, y+1/2, -z+1/2'
'-x, -y, -z'
'x-1/2, -y-1/2, z-1/2'

loop_
_atom_site_label
_atom_site_type_symbol
_atom_site_fract_x
_atom_site_fract_y
_atom_site_fract_z
_atom_site_U_iso_or_equiv
_atom_site_adp_type
_atom_site_occupancy
_atom_site_site_symmetry_order
_atom_site_calc_flag
_atom_site_refinement_flags_posn
_atom_site_refinement_flags_adp
C1 C 0.2548(14) 0.3468(9) 0.1917(10) 0.023(3) Uani 1 1 d . U
C2 C 0.3505(15) 0.3961(9) 0.1653(10) 0.024(3) Uani 1 1 d . U
H2 H 0.3851 0.3887 0.1100 0.029 Uiso 1 1 calc R U
C3 C 0.3964(14) 0.4581(9) 0.2221(10) 0.026(3) Uani 1 1 d . U
H3 H 0.4655 0.4904 0.2058 0.031 Uiso 1 1 calc R U
C4 C 0.3418(15) 0.4720(10) 0.3006(10) 0.028(3) Uani 1 1 d . U
H4 H 0.3703 0.5153 0.3365 0.034 Uiso 1 1 calc R U
C5 C 0.2461(15) 0.4230(10) 0.3266(10) 0.030(3) Uani 1 1 d . U
H5 H 0.2090 0.4314 0.3808 0.036 Uiso 1 1 calc R U
C6 C 0.2042(15) 0.3605(9) 0.2720(10) 0.024(3) Uani 1 1 d . U
C7 C 0.1054(14) 0.2514(9) 0.1890(8) 0.022(3) Uani 1 1 d . U
C8 C 0.0292(13) 0.1895(8) 0.1467(9) 0.018(3) Uani 1 1 d . U
C9 C -0.0683(14) 0.1470(9) 0.1865(11) 0.027(3) Uani 1 1 d . U
H9 H -0.0887 0.1592 0.2446 0.032 Uiso 1 1 calc R U
C10 C -0.1321(15) 0.0889(9) 0.1411(10) 0.026(3) Uani 1 1 d . U
H10 H -0.1965 0.0596 0.1680 0.031 Uiso 1 1 calc R U
C11 C -0.1045(14) 0.0712(9) 0.0546(11) 0.028(3) Uani 1 1 d . U
H11 H -0.1506 0.0308 0.0227 0.034 Uiso 1 1 calc R U
C12 C -0.0096(13) 0.1132(8) 0.0169(11) 0.024(3) Uani 1 1 d . U
H12 H 0.0081 0.1009 -0.0417 0.029 Uiso 1 1 calc R U
C13 C 0.0615(14) 0.1725(9) 0.0599(10) 0.025(3) Uani 1 1 d . U
C14 C 0.2638(14) 0.1398(9) -0.1533(10) 0.022(3) Uani 1 1 d . U
C15 C 0.3541(16) 0.0829(10) -0.1160(12) 0.032(3) Uani 1 1 d . U
H15 H 0.3731 0.0797 -0.0544 0.039 Uiso 1 1 calc R U
C16 C 0.4128(15) 0.0325(10) -0.1731(12) 0.033(4) Uani 1 1 d . U
H16 H 0.4753 -0.0049 -0.1515 0.040 Uiso 1 1 calc R U
C17 C 0.3767(17) 0.0382(11) -0.2658(12) 0.039(4) Uani 1 1 d . U
H17 H 0.4150 0.0032 -0.3050 0.047 Uiso 1 1 calc R U
C18 C 0.2916(18) 0.0910(10) -0.2977(12) 0.039(4) Uani 1 1 d . U
H18 H 0.2697 0.0937 -0.3590 0.046 Uiso 1 1 calc R U
C19 C 0.2345(17) 0.1425(11) -0.2411(11) 0.035(3) Uani 1 1 d . U
C20 C 0.1213(13) 0.2378(9) -0.1578(9) 0.022(3) Uani 1 1 d . U
C21 C 0.0461(14) 0.3001(9) -0.1225(9) 0.021(3) Uani 1 1 d . U
C22 C -0.0467(15) 0.3463(10) -0.1707(11) 0.030(3) Uani 1 1 d . U
H22 H -0.0665 0.3364 -0.2313 0.036 Uiso 1 1 calc R U
C23 C -0.1092(15) 0.4067(10) -0.1285(11) 0.030(3) Uani 1 1 d . U
H23 H -0.1733 0.4379 -0.1593 0.036 Uiso 1 1 calc R U
C24 C -0.0756(15) 0.4201(9) -0.0408(11) 0.032(3) Uani 1 1 d . U
H24 H -0.1169 0.4620 -0.0123 0.039 Uiso 1 1 calc R U
C25 C 0.0166(13) 0.3747(8) 0.0082(11) 0.026(3) Uani 1 1 d . U
H25 H 0.0348 0.3853 0.0688 0.031 Uiso 1 1 calc R U
C26 C 0.0816(12) 0.3139(8) -0.0321(9) 0.019(2) Uani 1 1 d . U
C27 C 0.3320(16) 0.4207(11) -0.0801(12) 0.037(4) Uani 1 1 d . U
H27A H 0.2686 0.3971 -0.1228 0.056 Uiso 1 1 calc R U
H27B H 0.3766 0.4640 -0.1078 0.056 Uiso 1 1 calc R U
H27C H 0.2880 0.4412 -0.0302 0.056 Uiso 1 1 calc R U
C28 C 0.4248(15) 0.3613(9) -0.0497(11) 0.028(3) Uani 1 1 d . U
C29 C 0.5600(15) 0.3631(10) -0.0514(11) 0.032(3) Uani 1 1 d . U
H29 H 0.6101 0.4037 -0.0751 0.039 Uiso 1 1 calc R U
C30 C 0.6057(13) 0.2939(9) -0.0117(11) 0.032(4) Uani 1 1 d . U
C31 C 0.7356(13) 0.2562(9) 0.0029(11) 0.036(4) Uani 1 1 d . U
H31A H 0.7253 0.1994 0.0121 0.054 Uiso 1 1 calc R U
H31B H 0.7817 0.2796 0.0547 0.054 Uiso 1 1 calc R U
H31C H 0.7849 0.2651 -0.0485 0.054 Uiso 1 1 calc R U
N1 N 0.1981(10) 0.2842(6) 0.1450(7) 0.014(2) Uani 1 1 d . U
N2 N 0.1982(11) 0.1957(8) -0.1068(8) 0.022(2) Uani 1 1 d . U
N3 N 0.3873(10) 0.2931(6) -0.0118(8) 0.020(2) Uani 1 1 d . U
N4 N 0.5003(10) 0.2544(7) 0.0110(7) 0.021(2) Uani 1 1 d . U
H4A H 0.5039 0.2084 0.0378 0.025 Uiso 1 1 calc R U
S1 S 0.0819(4) 0.2936(3) 0.2891(3) 0.0312(9) Uani 1 1 d . U
S2 S 0.1213(5) 0.2152(3) -0.2674(3) 0.0387(11) Uani 1 1 d . U
Cl1 Cl 0.3504(4) 0.1316(2) 0.0986(3) 0.0277(9) Uani 1 1 d . U
Ir1 Ir 0.21077(5) 0.23661(3) 0.02322(4) 0.01943(17) Uani 1 1 d . U

loop_
_atom_site_aniso_label
_atom_site_aniso_U_11
_atom_site_aniso_U_22
_atom_site_aniso_U_33
_atom_site_aniso_U_23
_atom_site_aniso_U_13
_atom_site_aniso_U_12
C1 0.023(6) 0.031(6) 0.014(6) -0.003(5) -0.002(5) 0.000(5)
C2 0.022(7) 0.027(7) 0.023(7) -0.003(5) -0.002(5) -0.001(5)
C3 0.017(7) 0.031(7) 0.029(7) -0.012(6) -0.007(5) 0.000(5)
C4 0.025(7) 0.035(7) 0.023(7) -0.014(6) -0.005(5) 0.003(6)
C5 0.025(7) 0.043(8) 0.021(7) -0.010(6) -0.002(5) -0.001(6)
C6 0.021(6) 0.032(6) 0.020(6) -0.006(5) 0.001(5) 0.003(5)
C7 0.021(6) 0.033(7) 0.013(5) -0.004(5) 0.004(4) 0.004(5)
C8 0.018(6) 0.023(6) 0.014(6) -0.005(5) 0.005(4) 0.000(5)
C9 0.020(6) 0.033(7) 0.027(7) 0.002(5) 0.007(5) 0.005(5)
C10 0.019(7) 0.028(7) 0.031(7) 0.005(6) 0.005(5) 0.001(5)
C11 0.022(7) 0.030(7) 0.032(7) 0.002(6) -0.004(6) 0.001(5)
C12 0.017(6) 0.027(7) 0.028(7) -0.007(5) 0.002(5) -0.001(5)
C13 0.024(6) 0.029(6) 0.021(6) -0.005(4) 0.002(4) 0.002(4)
C14 0.018(6) 0.032(6) 0.018(6) -0.006(5) 0.011(4) -0.003(5)
C15 0.026(7) 0.035(7) 0.038(8) -0.009(6) 0.016(6) -0.007(6)
C16 0.020(7) 0.035(8) 0.047(8) -0.016(6) 0.012(6) -0.005(6)
C17 0.032(8) 0.041(8) 0.045(8) -0.022(6) 0.014(6) -0.016(6)
C18 0.035(8) 0.050(8) 0.032(7) -0.019(6) 0.014(6) -0.007(7)
C19 0.035(8) 0.045(7) 0.027(6) -0.009(5) 0.014(5) -0.010(6)
C20 0.014(5) 0.031(6) 0.020(5) -0.003(5) 0.004(4) -0.007(5)
C21 0.020(6) 0.031(6) 0.013(5) 0.000(4) 0.005(4) -0.009(5)
C22 0.024(7) 0.035(8) 0.030(7) 0.005(5) 0.001(5) -0.001(5)
C23 0.023(7) 0.032(7) 0.035(7) 0.007(6) 0.002(6) -0.014(5)
C24 0.031(7) 0.030(7) 0.037(8) 0.003(6) 0.010(6) 0.000(6)
C25 0.020(6) 0.032(7) 0.026(7) -0.004(5) 0.005(5) -0.003(5)
C26 0.011(5) 0.026(5) 0.019(5) -0.006(4) -0.001(4) -0.007(4)
C27 0.027(8) 0.054(9) 0.032(9) 0.005(7) 0.010(7) 0.005(6)
C28 0.029(6) 0.028(6) 0.028(8) 0.000(6) 0.002(5) 0.001(5)
C29 0.029(6) 0.037(7) 0.032(9) 0.004(6) 0.009(5) -0.003(5)
C30 0.020(5) 0.039(7) 0.038(9) 0.012(7) 0.010(5) 0.003(5)
C31 0.016(6) 0.038(8) 0.055(10) 0.010(9) 0.005(5) -0.006(5)
N1 0.008(4) 0.021(5) 0.012(4) -0.004(3) -0.002(3) 0.001(3)
N2 0.012(5) 0.040(5) 0.016(4) -0.012(4) 0.006(4) -0.007(4)
N3 0.014(4) 0.022(5) 0.024(6) 0.002(4) 0.005(4) 0.005(3)
N4 0.016(4) 0.031(6) 0.016(5) 0.002(4) 0.002(4) -0.003(4)
S1 0.031(2) 0.042(2) 0.021(2) -0.0085(17) 0.0073(16) -0.0061(18)
S2 0.041(2) 0.056(3) 0.019(2) -0.0105(19) 0.0055(17) -0.003(2)
Cl1 0.0231(19) 0.031(2) 0.029(2) 0.0040(16) 0.0020(16) 0.0034(16)
Ir1 0.0123(2) 0.0249(3) 0.0213(3) -0.0062(3) 0.00260(19) -0.0002(2)

loop_
_atom_type_symbol
_atom_type_description
_atom_type_scat_dispersion_real
_atom_type_scat_dispersion_imag
_atom_type_scat_source
C C 0.0033 0.0016 'International Tables Vol C Tables 4.2.6.8 and 6.1.1.4'
H H 0.0000 0.0000 'International Tables Vol C Tables 4.2.6.8 and 6.1.1.4'
N N 0.0061 0.0033 'International Tables Vol C Tables 4.2.6.8 and 6.1.1.4'
S S 0.1246 0.1234 'International Tables Vol C Tables 4.2.6.8 and 6.1.1.4'
Cl Cl 0.1484 0.1585 'International Tables Vol C Tables 4.2.6.8 and 6.1.1.4'
Ir Ir -1.4442 7.9887 'International Tables Vol C Tables 4.2.6.8 and 6.1.1.4'

loop_
_geom_angle_atom_site_label_1
_geom_angle_atom_site_label_2
_geom_angle_atom_site_label_3
_geom_angle
C2 C1 N1 126.9(14)
C2 C1 C6 119.0(14)
N1 C1 C6 114.1(13)
C1 C2 C3 119.0(15)
C1 C2 H2 120.5
C3 C2 H2 120.5
C4 C3 C2 120.9(15)
C4 C3 H3 119.5
C2 C3 H3 119.5
C5 C4 C3 119.8(15)
C5 C4 H4 120.1
C3 C4 H4 120.1
C4 C5 C6 119.0(14)
C4 C5 H5 120.5
C6 C5 H5 120.5
C1 C6 C5 122.2(15)
C1 C6 S1 110.6(11)
C5 C6 S1 127.2(12)
N1 C7 C8 118.1(12)
N1 C7 S1 115.3(11)
C8 C7 S1 126.4(11)
C9 C8 C13 121.5(14)
C9 C8 C7 124.4(13)
C13 C8 C7 114.1(12)
C10 C9 C8 119.3(14)
C10 C9 H9 120.4
C8 C9 H9 120.4
C9 C10 C11 121.0(15)
C9 C10 H10 119.5
C11 C10 H10 119.5
C12 C11 C10 118.9(15)
C12 C11 H11 120.5
C10 C11 H11 120.5
C11 C12 C13 123.4(15)
C11 C12 H12 118.3
C13 C12 H12 118.3
C12 C13 C8 115.9(14)
C12 C13 Ir1 131.1(12)
C8 C13 Ir1 112.9(10)
C19 C14 N2 113.5(15)
C19 C14 C15 120.8(14)
N2 C14 C15 125.8(14)
C16 C15 C14 117.7(16)
C16 C15 H15 121.1
C14 C15 H15 121.1
C15 C16 C17 118.7(17)
C15 C16 H16 120.6
C17 C16 H16 120.7
C18 C17 C16 121.8(16)
C18 C17 H17 119.1
C16 C17 H17 119.1
C17 C18 C19 119.8(18)
C17 C18 H18 120.1
C19 C18 H18 120.1
C14 C19 C18 121.3(18)
C14 C19 S2 110.8(12)
C18 C19 S2 127.9(15)
N2 C20 C21 120.5(13)
N2 C20 S2 115.1(11)
C21 C20 S2 124.4(12)
C22 C21 C26 122.5(14)
C22 C21 C20 125.5(14)
C26 C21 C20 111.9(13)
C23 C22 C21 119.3(16)
C23 C22 H22 120.4
C21 C22 H22 120.4
C24 C23 C22 118.5(16)
C24 C23 H23 120.8
C22 C23 H23 120.8
C23 C24 C25 123.0(16)
C23 C24 H24 118.5
C25 C24 H24 118.5
C26 C25 C24 120.1(15)
C26 C25 H25 119.9
C24 C25 H25 119.9
C25 C26 C21 116.6(13)
C25 C26 Ir1 128.4(11)
C21 C26 Ir1 114.8(10)
C28 C27 H27A 109.5
C28 C27 H27B 109.5
H27A C27 H27B 109.5
C28 C27 H27C 109.5
H27A C27 H27C 109.5
H27B C27 H27C 109.5
N3 C28 C29 110.0(13)
N3 C28 C27 121.4(13)
C29 C28 C27 128.6(15)
C30 C29 C28 106.6(14)
C30 C29 H29 126.7
C28 C29 H29 126.7
N4 C30 C29 105.7(13)
N4 C30 C31 119.5(13)
C29 C30 C31 134.7(14)
C30 C31 H31A 109.5
C30 C31 H31B 109.5
H31A C31 H31B 109.5
C30 C31 H31C 109.5
H31A C31 H31C 109.5
H31B C31 H31C 109.5
C7 N1 C1 110.8(12)
C7 N1 Ir1 113.0(9)
C1 N1 Ir1 136.0(9)
C20 N2 C14 111.9(12)
C20 N2 Ir1 112.6(10)
C14 N2 Ir1 135.0(11)
C28 N3 N4 104.3(11)
C28 N3 Ir1 138.8(9)
N4 N3 Ir1 116.9(8)
C30 N4 N3 113.3(11)
C30 N4 H4A 123.4
N3 N4 H4A 123.4
C7 S1 C6 89.2(7)
C20 S2 C19 88.7(8)
C13 Ir1 C26 87.8(6)
C13 Ir1 N1 81.8(5)
C26 Ir1 N1 92.5(5)
C13 Ir1 N2 95.1(5)
C26 Ir1 N2 79.7(5)
N1 Ir1 N2 171.7(4)
C13 Ir1 N3 172.8(5)
C26 Ir1 N3 99.2(5)
N1 Ir1 N3 99.3(4)
N2 Ir1 N3 84.8(5)
C13 Ir1 Cl1 85.6(4)
C26 Ir1 Cl1 173.4(4)
N1 Ir1 Cl1 86.1(3)
N2 Ir1 Cl1 101.3(4)
N3 Ir1 Cl1 87.4(3)

loop_
_geom_bond_atom_site_label_1
_geom_bond_atom_site_label_2
_geom_bond_distance
C1 C2 1.38(2)
C1 N1 1.387(18)
C1 C6 1.39(2)
C2 C3 1.42(2)
C2 H2 0.9500
C3 C4 1.38(2)
C3 H3 0.9500
C4 C5 1.38(2)
C4 H4 0.9500
C5 C6 1.40(2)
C5 H5 0.9500
C6 S1 1.736(16)
C7 N1 1.334(18)
C7 C8 1.44(2)
C7 S1 1.722(13)
C8 C9 1.41(2)
C8 C13 1.42(2)
C9 C10 1.35(2)
C9 H9 0.9500
C10 C11 1.41(2)
C10 H10 0.9500
C11 C12 1.37(2)
C11 H11 0.9500
C12 C13 1.39(2)
C12 H12 0.9500
C13 Ir1 2.006(15)
C14 C19 1.36(2)
C14 N2 1.391(18)
C14 C15 1.44(2)
C15 C16 1.39(2)
C15 H15 0.9500
C16 C17 1.44(3)
C16 H16 0.9500
C17 C18 1.33(3)
C17 H17 0.9500
C18 C19 1.39(2)
C18 H18 0.9500
C19 S2 1.73(2)
C20 N2 1.291(19)
C20 C21 1.44(2)
C20 S2 1.719(14)
C21 C22 1.41(2)
C21 C26 1.43(2)
C22 C23 1.39(2)
C22 H22 0.9500
C23 C24 1.38(2)
C23 H23 0.9500
C24 C25 1.40(2)
C24 H24 0.9500
C25 C26 1.398(19)
C25 H25 0.9500
C26 Ir1 2.017(14)
C27 C28 1.45(2)
C27 H27A 0.9800
C27 H27B 0.9800
C27 H27C 0.9800
C28 N3 1.361(18)
C28 C29 1.41(2)
C29 C30 1.39(2)
C29 H29 0.9500
C30 N4 1.350(17)
C30 C31 1.496(19)
C31 H31A 0.9800
C31 H31B 0.9800
C31 H31C 0.9800
N1 Ir1 2.042(11)
N2 Ir1 2.101(12)
N3 N4 1.370(15)
N3 Ir1 2.170(11)
N4 H4A 0.8800
Cl1 Ir1 2.522(4)

loop_
_geom_hbond_atom_site_label_D
_geom_hbond_atom_site_label_H
_geom_hbond_atom_site_label_A
_geom_hbond_distance_DH
_geom_hbond_distance_HA
_geom_hbond_distance_DA
_geom_hbond_angle_DHA
N4 H4A Cl1 0.88 2.30 2.973(12) 132.8

loop_
_geom_torsion_atom_site_label_1
_geom_torsion_atom_site_label_2
_geom_torsion_atom_site_label_3
_geom_torsion_atom_site_label_4
_geom_torsion
N1 C1 C2 C3 179.4(14)
C6 C1 C2 C3 2(2)
C1 C2 C3 C4 -4(2)
C2 C3 C4 C5 3(2)
C3 C4 C5 C6 -1(2)
C2 C1 C6 C5 1(2)
N1 C1 C6 C5 -177.5(14)
C2 C1 C6 S1 177.8(12)
N1 C1 C6 S1 -0.3(17)
C4 C5 C6 C1 -1(2)
C4 C5 C6 S1 -177.6(13)
N1 C7 C8 C9 177.1(14)
S1 C7 C8 C9 -8(2)
N1 C7 C8 C13 -2(2)
S1 C7 C8 C13 173.1(11)
C13 C8 C9 C10 0(2)
C7 C8 C9 C10 -178.7(15)
C8 C9 C10 C11 -1(2)
C9 C10 C11 C12 1(2)
C10 C11 C12 C13 0(2)
C11 C12 C13 C8 -1(2)
C11 C12 C13 Ir1 175.3(12)
C9 C8 C13 C12 1(2)
C7 C8 C13 C12 180.0(13)
C9 C8 C13 Ir1 -176.1(11)
C7 C8 C13 Ir1 2.8(17)
C19 C14 C15 C16 2(2)
N2 C14 C15 C16 -178.5(14)
C14 C15 C16 C17 -2(2)
C15 C16 C17 C18 1(2)
C16 C17 C18 C19 0(3)
N2 C14 C19 C18 179.7(15)
C15 C14 C19 C18 -1(2)
N2 C14 C19 S2 -0.8(17)
C15 C14 C19 S2 178.9(12)
C17 C18 C19 C14 0(3)
C17 C18 C19 S2 -179.6(14)
N2 C20 C21 C22 -175.7(14)
S2 C20 C21 C22 6(2)
N2 C20 C21 C26 7.9(19)
S2 C20 C21 C26 -170.0(10)
C26 C21 C22 C23 -2(2)
C20 C21 C22 C23 -177.7(14)
C21 C22 C23 C24 1(2)
C22 C23 C24 C25 -1(2)
C23 C24 C25 C26 2(2)
C24 C25 C26 C21 -2(2)
C24 C25 C26 Ir1 -176.6(10)
C22 C21 C26 C25 2(2)
C20 C21 C26 C25 178.4(12)
C22 C21 C26 Ir1 177.4(11)
C20 C21 C26 Ir1 -6.1(15)
N3 C28 C29 C30 -0.9(19)
C27 C28 C29 C30 177.6(17)
C28 C29 C30 N4 0.4(18)
C28 C29 C30 C31 175.2(19)
C8 C7 N1 C1 175.1(13)
S1 C7 N1 C1 -0.3(15)
C8 C7 N1 Ir1 -0.2(16)
S1 C7 N1 Ir1 -175.6(7)
C2 C1 N1 C7 -177.5(15)
C6 C1 N1 C7 0.4(18)
C2 C1 N1 Ir1 -4(2)
C6 C1 N1 Ir1 174.1(10)
C21 C20 N2 C14 -178.9(13)
S2 C20 N2 C14 -0.8(16)
C21 C20 N2 Ir1 -5.7(17)
S2 C20 N2 Ir1 172.4(6)
C19 C14 N2 C20 1.1(18)
C15 C14 N2 C20 -178.6(14)
C19 C14 N2 Ir1 -170.1(11)
C15 C14 N2 Ir1 10(2)
C29 C28 N3 N4 1.1(16)
C27 C28 N3 N4 -177.5(14)
C29 C28 N3 Ir1 178.5(12)
C27 C28 N3 Ir1 0(3)
C29 C30 N4 N3 0.3(18)
C31 C30 N4 N3 -175.4(14)
C28 N3 N4 C30 -0.9(16)
Ir1 N3 N4 C30 -179.0(10)
N1 C7 S1 C6 0.1(12)
C8 C7 S1 C6 -174.8(14)
C1 C6 S1 C7 0.1(12)
C5 C6 S1 C7 177.1(15)
N2 C20 S2 C19 0.3(12)
C21 C20 S2 C19 178.3(13)
C14 C19 S2 C20 0.3(13)
C18 C19 S2 C20 179.7(17)
